data_7221008
loop_
_publ_author_name
'Arumugam, Vignesh'
'Kaminsky, Werner'
'Bhuvanesh, Nattamai'
'Nallasamy, Dharmaraj'

_publ_section_title
;
 Palladium(II) complexes containing ONO tridentate hydrazone for Suzuki-
 Miyaura coupling of aryl chlorides in aqueous-organic media.
;
_journal_name_full 'RSC Adv.'
_journal_paper_doi 10.1039/C5RA10973F
_journal_year 2015
_chemical_formula_sum 'C35 H26 N3 O2 P Pd'
_chemical_formula_weight 657.96
_chemical_name_systematic
; 
 ? 
;
_space_group_IT_number 14
_symmetry_cell_setting monoclinic
_symmetry_space_group_name_Hall '-P 2yn'
_symmetry_space_group_name_H-M 'P 1 21/n 1'
_atom_sites_solution_hydrogens geom
_atom_sites_solution_primary direct
_atom_sites_solution_secondary difmap
_audit_creation_method SHELXL-97
_audit_update_record
;
2014-07-30 deposited with the CCDC.
2015-07-03 downloaded from the CCDC.
;
_cell_angle_alpha 90.00
_cell_angle_beta 97.251(5)
_cell_angle_gamma 90.00
_cell_formula_units_Z 4
_cell_length_a 15.3735(13)
_cell_length_b 8.9176(8)
_cell_length_c 20.6686(15)
_cell_measurement_reflns_used 3753
_cell_measurement_temperature 110(2)
_cell_measurement_theta_max 62.80
_cell_measurement_theta_min 3.39
_cell_volume 2810.9(4)
_computing_cell_refinement
; 
  CELL-NOW (Sheldrick, 2003) and SAINT (BRUKER-NONIUS, 2003) 
;
_computing_data_collection 'FRAMBO (BRUKER-NONIUS, 2003)'
_computing_data_reduction 'Bruker APEX2'
_computing_molecular_graphics 'X-SEED (Barbour, 2001)'
_computing_publication_material 'Bruker SHELXTL'
_computing_structure_refinement 'SHELXL-97 (Sheldrick, 2008)'
_computing_structure_solution 'SHELXS-97 (Sheldrick, 2008)'
_diffrn_ambient_temperature 110(2)
_diffrn_measured_fraction_theta_full 0.960
_diffrn_measured_fraction_theta_max 0.960
_diffrn_measurement_device_type 'BRUKER GADDS D8 Discover'
_diffrn_measurement_method 'phi and omega scans'
_diffrn_radiation_monochromator graphite
_diffrn_radiation_source 'fine-focus sealed tube'
_diffrn_radiation_type CuK\a
_diffrn_radiation_wavelength 1.54178
_diffrn_reflns_av_R_equivalents 0.0710
_diffrn_reflns_av_sigmaI/netI 0.0465
_diffrn_reflns_limit_h_max 17
_diffrn_reflns_limit_h_min -16
_diffrn_reflns_limit_k_max 10
_diffrn_reflns_limit_k_min -10
_diffrn_reflns_limit_l_max 23
_diffrn_reflns_limit_l_min -23
_diffrn_reflns_number 21167
_diffrn_reflns_theta_full 59.99
_diffrn_reflns_theta_max 59.99
_diffrn_reflns_theta_min 4.31
_diffrn_standards_decay_% 0
_diffrn_standards_interval_count 0
_diffrn_standards_number 0
_exptl_absorpt_coefficient_mu 6.172
_exptl_absorpt_correction_T_max 0.8365
_exptl_absorpt_correction_T_min 0.4579
_exptl_absorpt_correction_type multi-scan
_exptl_absorpt_process_details 'SADABS; (Sheldrick, 2006)'
_exptl_crystal_colour red
_exptl_crystal_density_diffrn 1.555
_exptl_crystal_density_method 'not measured'
_exptl_crystal_description block
_exptl_crystal_F_000 1336
_exptl_crystal_size_max 0.15
_exptl_crystal_size_mid 0.12
_exptl_crystal_size_min 0.03
_refine_diff_density_max 0.489
_refine_diff_density_min -0.749
_refine_diff_density_rms 0.079
_refine_ls_extinction_coef 0.00109(9)
_refine_ls_extinction_expression Fc^*^=kFc[1+0.001xFc^2^\l^3^/sin(2\q)]^-1/4^
_refine_ls_extinction_method SHELXL
_refine_ls_goodness_of_fit_ref 1.019
_refine_ls_hydrogen_treatment constr
_refine_ls_matrix_type full
_refine_ls_number_parameters 380
_refine_ls_number_reflns 3994
_refine_ls_number_restraints 0
_refine_ls_restrained_S_all 1.019
_refine_ls_R_factor_all 0.0368
_refine_ls_R_factor_gt 0.0306
_refine_ls_shift/su_max 0.002
_refine_ls_shift/su_mean 0.000
_refine_ls_structure_factor_coef Fsqd
_refine_ls_weighting_details
; calc 
 [0.00000+1.00000exp(1.00(sin\q/\l)^2^)]/ 
   [\s^2^(Fo^2^)+0.0000+0.0000*P+(0.0472P)^2^+0.0000sin\q/\l] 
 where P = 0.33333Fo^2^ + 0.66667Fc^2^ 
;
_refine_ls_weighting_scheme calc
_refine_ls_wR_factor_gt 0.0730
_refine_ls_wR_factor_ref 0.0744
_reflns_number_gt 3256
_reflns_number_total 3994
_reflns_threshold_expression >2sigma(I)
_cod_data_source_file c5ra10973f2.cif
_cod_data_source_block ndb
_cod_depositor_comments
;
The following automatic conversions were performed:

'_symmetry_cell_setting' value 'Monoclinic' changed to 'monoclinic'
according to
/usr/data/users/saulius/crontab/automatic-downloads/rss-feeds/RSC/lib/dictionaries/cif_core.dic
dictionary named 'cif_core.dic' version 2.4.2 from 2011-04-26.

Automatic conversion script
Id: cif_fix_values 3271 2015-04-21 07:52:19Z andrius 
;
_cod_original_sg_symbol_H-M P2(1)/n
_cod_database_code 7221008

loop_
_symmetry_equiv_pos_as_xyz
'x, y, z'
'-x+1/2, y+1/2, -z+1/2'
'-x, -y, -z'
'x-1/2, -y-1/2, z-1/2'

loop_
_atom_site_label
_atom_site_type_symbol
_atom_site_fract_x
_atom_site_fract_y
_atom_site_fract_z
_atom_site_U_iso_or_equiv
_atom_site_adp_type
_atom_site_occupancy
_atom_site_symmetry_multiplicity
_atom_site_calc_flag
_atom_site_refinement_flags
Pd1 Pd 0.566549(15) 0.51703(3) 0.885751(11) 0.01739(11) Uani 1 1 d .
P1 P 0.52696(5) 0.42798(9) 0.78179(4) 0.0176(2) Uani 1 1 d .
C1 C 0.5574(2) 0.6853(4) 1.00629(17) 0.0205(8) Uani 1 1 d .
H1A H 0.5821 0.7118 1.0492 0.025 Uiso 1 1 calc R
C2 C 0.4763(2) 0.7552(4) 0.98146(17) 0.0192(7) Uani 1 1 d .
C3 C 0.4333(2) 0.7286(4) 0.91839(17) 0.0204(8) Uani 1 1 d .
C4 C 0.3519(2) 0.8027(4) 0.89693(18) 0.0231(8) Uani 1 1 d .
H4A H 0.3228 0.7828 0.8545 0.028 Uiso 1 1 calc R
C5 C 0.3156(2) 0.9001(4) 0.93584(17) 0.0252(8) Uani 1 1 d .
H5A H 0.2615 0.9467 0.9203 0.030 Uiso 1 1 calc R
C6 C 0.3568(2) 0.9343(4) 0.99962(17) 0.0218(8) Uani 1 1 d .
C7 C 0.4381(2) 0.8637(4) 1.02294(16) 0.0190(7) Uani 1 1 d .
C8 C 0.3193(2) 1.0386(4) 1.03934(18) 0.0249(8) Uani 1 1 d .
H8A H 0.2649 1.0842 1.0233 0.030 Uiso 1 1 calc R
C9 C 0.3588(2) 1.0759(4) 1.10010(18) 0.0268(8) Uani 1 1 d .
H9A H 0.3322 1.1451 1.1265 0.032 Uiso 1 1 calc R
C10 C 0.4402(2) 1.0093(4) 1.12268(17) 0.0245(8) Uani 1 1 d .
H10A H 0.4694 1.0359 1.1644 0.029 Uiso 1 1 calc R
C11 C 0.4778(2) 0.9067(4) 1.08533(16) 0.0209(8) Uani 1 1 d .
H11A H 0.5325 0.8632 1.1021 0.025 Uiso 1 1 calc R
C12 C 0.7124(2) 0.4385(4) 0.96783(16) 0.0183(7) Uani 1 1 d .
C13 C 0.7955(2) 0.3602(4) 0.99170(17) 0.0216(8) Uani 1 1 d .
C14 C 0.8410(2) 0.3867(4) 1.05286(19) 0.0305(9) Uani 1 1 d .
H14A H 0.8202 0.4590 1.0810 0.037 Uiso 1 1 calc R
C15 C 0.9164(3) 0.3076(5) 1.0725(2) 0.0377(10) Uani 1 1 d .
H15A H 0.9478 0.3316 1.1138 0.045 Uiso 1 1 calc R
C16 C 0.9045(2) 0.1722(4) 0.97940(19) 0.0301(9) Uani 1 1 d .
H16A H 0.9254 0.0958 0.9533 0.036 Uiso 1 1 calc R
C17 C 0.8296(2) 0.2492(4) 0.95478(18) 0.0267(8) Uani 1 1 d .
H17A H 0.8011 0.2262 0.9124 0.032 Uiso 1 1 calc R
C18 C 0.6056(2) 0.3153(4) 0.74358(17) 0.0193(7) Uani 1 1 d .
C19 C 0.6605(2) 0.2196(4) 0.78297(18) 0.0229(8) Uani 1 1 d .
H19A H 0.6607 0.2216 0.8289 0.027 Uiso 1 1 calc R
C20 C 0.7153(2) 0.1208(4) 0.7553(2) 0.0306(9) Uani 1 1 d .
H20A H 0.7523 0.0548 0.7823 0.037 Uiso 1 1 calc R
C21 C 0.7160(2) 0.1185(4) 0.6881(2) 0.0318(9) Uani 1 1 d .
H21A H 0.7532 0.0509 0.6691 0.038 Uiso 1 1 calc R
C22 C 0.6619(2) 0.2157(4) 0.64897(19) 0.0296(9) Uani 1 1 d .
H22A H 0.6624 0.2143 0.6031 0.035 Uiso 1 1 calc R
C23 C 0.6069(2) 0.3151(4) 0.67619(17) 0.0224(8) Uani 1 1 d .
H23A H 0.5705 0.3821 0.6492 0.027 Uiso 1 1 calc R
C24 C 0.4304(2) 0.3068(4) 0.77834(16) 0.0186(7) Uani 1 1 d .
C25 C 0.4271(2) 0.1674(4) 0.74933(17) 0.0250(8) Uani 1 1 d .
H25A H 0.4751 0.1342 0.7282 0.030 Uiso 1 1 calc R
C26 C 0.3548(2) 0.0749(4) 0.75057(19) 0.0322(9) Uani 1 1 d .
H26A H 0.3532 -0.0209 0.7303 0.039 Uiso 1 1 calc R
C27 C 0.2851(2) 0.1225(4) 0.78143(19) 0.0302(9) Uani 1 1 d .
H27A H 0.2351 0.0602 0.7818 0.036 Uiso 1 1 calc R
C28 C 0.2881(2) 0.2603(4) 0.81169(18) 0.0272(8) Uani 1 1 d .
H28A H 0.2405 0.2918 0.8335 0.033 Uiso 1 1 calc R
C29 C 0.3601(2) 0.3536(4) 0.81066(17) 0.0236(8) Uani 1 1 d .
H29A H 0.3618 0.4485 0.8317 0.028 Uiso 1 1 calc R
C30 C 0.4968(2) 0.5772(4) 0.72358(16) 0.0204(8) Uani 1 1 d .
C31 C 0.4332(2) 0.5586(4) 0.66962(18) 0.0258(8) Uani 1 1 d .
H31A H 0.3995 0.4690 0.6650 0.031 Uiso 1 1 calc R
C32 C 0.4191(2) 0.6699(5) 0.62308(19) 0.0317(9) Uani 1 1 d .
H32A H 0.3755 0.6567 0.5866 0.038 Uiso 1 1 calc R
C33 C 0.4680(3) 0.8005(5) 0.6293(2) 0.0353(10) Uani 1 1 d .
H33A H 0.4584 0.8763 0.5969 0.042 Uiso 1 1 calc R
C34 C 0.5314(3) 0.8207(4) 0.6831(2) 0.0323(9) Uani 1 1 d .
H34A H 0.5650 0.9104 0.6875 0.039 Uiso 1 1 calc R
C35 C 0.5450(2) 0.7110(4) 0.72955(18) 0.0269(8) Uani 1 1 d .
H35A H 0.5877 0.7257 0.7664 0.032 Uiso 1 1 calc R
N1 N 0.60010(18) 0.5893(3) 0.97559(13) 0.0195(6) Uani 1 1 d .
N2 N 0.67946(18) 0.5328(3) 1.00643(14) 0.0216(6) Uani 1 1 d .
N3 N 0.9489(2) 0.1993(4) 1.03764(16) 0.0332(8) Uani 1 1 d .
O1 O 0.45911(14) 0.6390(3) 0.87342(11) 0.0225(5) Uani 1 1 d .
O2 O 0.67868(14) 0.4041(3) 0.90822(11) 0.0203(5) Uani 1 1 d .

loop_
_atom_site_aniso_label
_atom_site_aniso_U_11
_atom_site_aniso_U_22
_atom_site_aniso_U_33
_atom_site_aniso_U_23
_atom_site_aniso_U_13
_atom_site_aniso_U_12
Pd1 0.01808(16) 0.01721(16) 0.01673(16) -0.00038(11) 0.00156(10) 0.00009(10)
P1 0.0168(4) 0.0185(4) 0.0174(4) -0.0015(4) 0.0020(4) 0.0000(3)
C1 0.0220(18) 0.0200(18) 0.0184(18) -0.0002(15) -0.0018(15) -0.0037(15)
C2 0.0193(16) 0.0161(17) 0.0228(18) 0.0016(15) 0.0051(15) -0.0041(14)
C3 0.0205(17) 0.0180(17) 0.0235(19) -0.0018(15) 0.0056(15) -0.0055(14)
C4 0.0220(18) 0.0223(18) 0.0245(19) 0.0015(16) 0.0002(16) 0.0000(15)
C5 0.0202(18) 0.0260(19) 0.029(2) 0.0048(17) 0.0005(16) 0.0028(15)
C6 0.0206(17) 0.0181(17) 0.027(2) 0.0025(16) 0.0052(16) -0.0007(14)
C7 0.0227(17) 0.0138(16) 0.0216(18) 0.0068(15) 0.0074(15) -0.0020(14)
C8 0.0238(18) 0.0170(17) 0.035(2) 0.0003(16) 0.0087(17) 0.0017(15)
C9 0.031(2) 0.0210(18) 0.030(2) -0.0010(17) 0.0130(18) 0.0015(16)
C10 0.034(2) 0.0198(18) 0.0200(18) 0.0013(16) 0.0036(16) 0.0002(16)
C11 0.0253(18) 0.0169(17) 0.0202(18) 0.0046(15) 0.0013(15) 0.0012(14)
C12 0.0171(17) 0.0196(17) 0.0182(18) 0.0018(15) 0.0016(15) -0.0047(14)
C13 0.0215(17) 0.0205(17) 0.0232(19) 0.0037(16) 0.0048(15) -0.0014(14)
C14 0.032(2) 0.030(2) 0.028(2) -0.0057(18) -0.0012(18) 0.0047(17)
C15 0.036(2) 0.041(2) 0.033(2) -0.005(2) -0.0100(19) 0.0059(19)
C16 0.030(2) 0.028(2) 0.033(2) -0.0008(18) 0.0050(18) 0.0076(17)
C17 0.0235(18) 0.033(2) 0.0237(19) -0.0028(17) 0.0049(16) -0.0010(17)
C18 0.0174(17) 0.0176(17) 0.0235(19) -0.0050(15) 0.0045(15) -0.0052(14)
C19 0.0208(17) 0.0208(18) 0.0260(19) -0.0034(16) -0.0006(16) -0.0002(15)
C20 0.0209(18) 0.031(2) 0.039(2) -0.0027(19) -0.0012(17) 0.0054(16)
C21 0.0217(18) 0.033(2) 0.042(2) -0.0094(19) 0.0095(18) 0.0033(17)
C22 0.0283(19) 0.036(2) 0.026(2) -0.0069(18) 0.0110(17) -0.0041(17)
C23 0.0216(18) 0.0228(18) 0.0229(19) -0.0001(16) 0.0026(16) -0.0050(15)
C24 0.0164(16) 0.0233(18) 0.0149(17) 0.0028(15) -0.0021(14) 0.0005(14)
C25 0.0254(19) 0.027(2) 0.0231(19) -0.0021(16) 0.0047(16) -0.0030(15)
C26 0.032(2) 0.029(2) 0.036(2) -0.0058(18) 0.0071(19) -0.0077(17)
C27 0.0236(19) 0.030(2) 0.036(2) 0.0030(18) 0.0003(18) -0.0069(16)
C28 0.0207(18) 0.030(2) 0.032(2) 0.0047(18) 0.0068(17) 0.0026(16)
C29 0.0207(18) 0.0241(18) 0.0264(19) 0.0043(16) 0.0040(16) 0.0043(15)
C30 0.0187(17) 0.0223(18) 0.0208(19) -0.0002(15) 0.0050(15) 0.0040(14)
C31 0.0226(18) 0.029(2) 0.027(2) 0.0030(17) 0.0065(16) 0.0018(15)
C32 0.027(2) 0.041(2) 0.026(2) 0.0069(18) 0.0000(17) 0.0063(17)
C33 0.039(2) 0.032(2) 0.036(2) 0.0120(19) 0.010(2) 0.0112(18)
C34 0.038(2) 0.0166(18) 0.045(2) 0.0025(18) 0.017(2) -0.0015(16)
C35 0.029(2) 0.0240(19) 0.029(2) -0.0028(17) 0.0052(17) -0.0003(16)
N1 0.0210(14) 0.0191(14) 0.0188(15) 0.0019(13) 0.0045(13) 0.0018(12)
N2 0.0209(15) 0.0226(15) 0.0208(15) -0.0012(13) 0.0007(13) 0.0017(12)
N3 0.0326(17) 0.0333(18) 0.0318(19) -0.0018(16) -0.0031(15) 0.0092(15)
O1 0.0246(12) 0.0222(13) 0.0200(12) -0.0039(11) -0.0005(10) 0.0034(10)
O2 0.0210(12) 0.0217(12) 0.0183(13) -0.0003(10) 0.0022(10) -0.0003(10)

loop_
_atom_type_symbol
_atom_type_description
_atom_type_scat_dispersion_real
_atom_type_scat_dispersion_imag
_atom_type_scat_source
C C 0.0181 0.0091 'International Tables Vol C Tables 4.2.6.8 and 6.1.1.4'
H H 0.0000 0.0000 'International Tables Vol C Tables 4.2.6.8 and 6.1.1.4'
N N 0.0311 0.0180 'International Tables Vol C Tables 4.2.6.8 and 6.1.1.4'
O O 0.0492 0.0322 'International Tables Vol C Tables 4.2.6.8 and 6.1.1.4'
P P 0.2955 0.4335 'International Tables Vol C Tables 4.2.6.8 and 6.1.1.4'
Pd Pd 0.1215 3.9337 'International Tables Vol C Tables 4.2.6.8 and 6.1.1.4'

loop_
_geom_angle_atom_site_label_1
_geom_angle_atom_site_label_2
_geom_angle_atom_site_label_3
_geom_angle
O1 Pd1 N1 93.27(10)
O1 Pd1 O2 173.50(9)
N1 Pd1 O2 80.24(10)
O1 Pd1 P1 87.19(7)
N1 Pd1 P1 178.83(8)
O2 Pd1 P1 99.31(7)
C30 P1 C18 104.16(16)
C30 P1 C24 105.59(15)
C18 P1 C24 103.67(15)
C30 P1 Pd1 112.44(12)
C18 P1 Pd1 118.85(11)
C24 P1 Pd1 110.97(11)
N1 C1 C2 125.9(3)
N1 C1 H1A 117.1
C2 C1 H1A 117.1
C3 C2 C1 123.1(3)
C3 C2 C7 118.6(3)
C1 C2 C7 118.3(3)
O1 C3 C2 127.3(3)
O1 C3 C4 112.8(3)
C2 C3 C4 119.9(3)
C5 C4 C3 121.4(3)
C5 C4 H4A 119.3
C3 C4 H4A 119.3
C4 C5 C6 121.4(3)
C4 C5 H5A 119.3
C6 C5 H5A 119.3
C8 C6 C5 120.9(3)
C8 C6 C7 120.0(3)
C5 C6 C7 119.1(3)
C11 C7 C6 116.7(3)
C11 C7 C2 123.8(3)
C6 C7 C2 119.5(3)
C9 C8 C6 121.9(3)
C9 C8 H8A 119.1
C6 C8 H8A 119.1
C8 C9 C10 118.4(3)
C8 C9 H9A 120.8
C10 C9 H9A 120.8
C11 C10 C9 121.0(3)
C11 C10 H10A 119.5
C9 C10 H10A 119.5
C10 C11 C7 122.1(3)
C10 C11 H11A 118.9
C7 C11 H11A 118.9
N2 C12 O2 126.0(3)
N2 C12 C13 118.9(3)
O2 C12 C13 115.1(3)
C14 C13 C17 116.1(3)
C14 C13 C12 122.5(3)
C17 C13 C12 121.3(3)
C15 C14 C13 119.5(4)
C15 C14 H14A 120.3
C13 C14 H14A 120.3
N3 C15 C14 124.7(4)
N3 C15 H15A 117.6
C14 C15 H15A 117.6
N3 C16 C17 123.5(3)
N3 C16 H16A 118.2
C17 C16 H16A 118.2
C16 C17 C13 120.4(3)
C16 C17 H17A 119.8
C13 C17 H17A 119.8
C19 C18 C23 120.0(3)
C19 C18 P1 118.1(3)
C23 C18 P1 121.7(3)
C20 C19 C18 120.2(3)
C20 C19 H19A 119.9
C18 C19 H19A 119.9
C19 C20 C21 120.1(4)
C19 C20 H20A 119.9
C21 C20 H20A 119.9
C22 C21 C20 119.5(3)
C22 C21 H21A 120.2
C20 C21 H21A 120.2
C21 C22 C23 120.8(3)
C21 C22 H22A 119.6
C23 C22 H22A 119.6
C22 C23 C18 119.3(3)
C22 C23 H23A 120.3
C18 C23 H23A 120.3
C25 C24 C29 119.2(3)
C25 C24 P1 122.3(3)
C29 C24 P1 118.4(3)
C24 C25 C26 120.9(3)
C24 C25 H25A 119.6
C26 C25 H25A 119.6
C27 C26 C25 119.7(4)
C27 C26 H26A 120.1
C25 C26 H26A 120.1
C28 C27 C26 120.1(3)
C28 C27 H27A 120.0
C26 C27 H27A 120.0
C27 C28 C29 120.7(3)
C27 C28 H28A 119.7
C29 C28 H28A 119.7
C28 C29 C24 119.5(3)
C28 C29 H29A 120.2
C24 C29 H29A 120.2
C31 C30 C35 118.7(3)
C31 C30 P1 122.5(3)
C35 C30 P1 118.6(3)
C32 C31 C30 120.2(3)
C32 C31 H31A 119.9
C30 C31 H31A 119.9
C31 C32 C33 120.4(4)
C31 C32 H32A 119.8
C33 C32 H32A 119.8
C32 C33 C34 119.9(4)
C32 C33 H33A 120.0
C34 C33 H33A 120.0
C35 C34 C33 119.7(4)
C35 C34 H34A 120.1
C33 C34 H34A 120.1
C34 C35 C30 121.0(4)
C34 C35 H35A 119.5
C30 C35 H35A 119.5
C1 N1 N2 118.9(3)
C1 N1 Pd1 126.1(2)
N2 N1 Pd1 114.9(2)
C12 N2 N1 109.7(3)
C16 N3 C15 115.8(3)
C3 O1 Pd1 124.3(2)
C12 O2 Pd1 109.1(2)

loop_
_geom_bond_atom_site_label_1
_geom_bond_atom_site_label_2
_geom_bond_distance
Pd1 O1 1.967(2)
Pd1 N1 1.972(3)
Pd1 O2 2.000(2)
Pd1 P1 2.2996(9)
P1 C30 1.814(3)
P1 C18 1.826(3)
P1 C24 1.831(3)
C1 N1 1.294(4)
C1 C2 1.429(5)
C1 H1A 0.9500
C2 C3 1.406(5)
C2 C7 1.464(5)
C3 O1 1.324(4)
C3 C4 1.436(5)
C4 C5 1.351(5)
C4 H4A 0.9500
C5 C6 1.422(5)
C5 H5A 0.9500
C6 C8 1.412(5)
C6 C7 1.428(5)
C7 C11 1.408(5)
C8 C9 1.366(5)
C8 H8A 0.9500
C9 C10 1.410(5)
C9 H9A 0.9500
C10 C11 1.372(5)
C10 H10A 0.9500
C11 H11A 0.9500
C12 N2 1.304(4)
C12 O2 1.311(4)
C12 C13 1.485(5)
C13 C14 1.386(5)
C13 C17 1.392(5)
C14 C15 1.374(5)
C14 H14A 0.9500
C15 N3 1.339(5)
C15 H15A 0.9500
C16 N3 1.329(5)
C16 C17 1.382(5)
C16 H16A 0.9500
C17 H17A 0.9500
C18 C19 1.390(5)
C18 C23 1.395(5)
C19 C20 1.390(5)
C19 H19A 0.9500
C20 C21 1.390(6)
C20 H20A 0.9500
C21 C22 1.389(5)
C21 H21A 0.9500
C22 C23 1.392(5)
C22 H22A 0.9500
C23 H23A 0.9500
C24 C25 1.379(5)
C24 C29 1.404(5)
C25 C26 1.388(5)
C25 H25A 0.9500
C26 C27 1.381(5)
C26 H26A 0.9500
C27 C28 1.377(5)
C27 H27A 0.9500
C28 C29 1.386(5)
C28 H28A 0.9500
C29 H29A 0.9500
C30 C31 1.397(5)
C30 C35 1.402(5)
C31 C32 1.380(5)
C31 H31A 0.9500
C32 C33 1.384(6)
C32 H32A 0.9500
C33 C34 1.396(6)
C33 H33A 0.9500
C34 C35 1.368(5)
C34 H34A 0.9500
C35 H35A 0.9500
N1 N2 1.397(4)

loop_
_geom_torsion_atom_site_label_1
_geom_torsion_atom_site_label_2
_geom_torsion_atom_site_label_3
_geom_torsion_atom_site_label_4
_geom_torsion
O1 Pd1 P1 C30 48.40(13)
N1 Pd1 P1 C30 162(4)
O2 Pd1 P1 C30 -131.33(13)
O1 Pd1 P1 C18 170.39(14)
N1 Pd1 P1 C18 -76(4)
O2 Pd1 P1 C18 -9.34(14)
O1 Pd1 P1 C24 -69.60(14)
N1 Pd1 P1 C24 44(4)
O2 Pd1 P1 C24 110.67(13)
N1 C1 C2 C3 -1.2(5)
N1 C1 C2 C7 -178.9(3)
C1 C2 C3 O1 0.0(5)
C7 C2 C3 O1 177.7(3)
C1 C2 C3 C4 179.8(3)
C7 C2 C3 C4 -2.5(5)
O1 C3 C4 C5 -179.2(3)
C2 C3 C4 C5 1.0(5)
C3 C4 C5 C6 0.4(5)
C4 C5 C6 C8 178.6(3)
C4 C5 C6 C7 -0.1(5)
C8 C6 C7 C11 -1.5(5)
C5 C6 C7 C11 177.3(3)
C8 C6 C7 C2 179.8(3)
C5 C6 C7 C2 -1.4(5)
C3 C2 C7 C11 -175.9(3)
C1 C2 C7 C11 1.9(5)
C3 C2 C7 C6 2.7(5)
C1 C2 C7 C6 -179.5(3)
C5 C6 C8 C9 -178.3(3)
C7 C6 C8 C9 0.4(5)
C6 C8 C9 C10 1.1(5)
C8 C9 C10 C11 -1.6(5)
C9 C10 C11 C7 0.5(5)
C6 C7 C11 C10 1.0(5)
C2 C7 C11 C10 179.7(3)
N2 C12 C13 C14 -1.9(5)
O2 C12 C13 C14 178.1(3)
N2 C12 C13 C17 174.4(3)
O2 C12 C13 C17 -5.5(5)
C17 C13 C14 C15 1.9(5)
C12 C13 C14 C15 178.4(4)
C13 C14 C15 N3 -3.0(7)
N3 C16 C17 C13 -1.2(6)
C14 C13 C17 C16 0.1(5)
C12 C13 C17 C16 -176.5(3)
C30 P1 C18 C19 161.1(3)
C24 P1 C18 C19 -88.6(3)
Pd1 P1 C18 C19 35.1(3)
C30 P1 C18 C23 -23.8(3)
C24 P1 C18 C23 86.5(3)
Pd1 P1 C18 C23 -149.8(2)
C23 C18 C19 C20 -1.6(5)
P1 C18 C19 C20 173.6(3)
C18 C19 C20 C21 0.7(6)
C19 C20 C21 C22 0.2(6)
C20 C21 C22 C23 -0.1(6)
C21 C22 C23 C18 -0.8(5)
C19 C18 C23 C22 1.6(5)
P1 C18 C23 C22 -173.4(3)
C30 P1 C24 C25 107.0(3)
C18 P1 C24 C25 -2.3(3)
Pd1 P1 C24 C25 -131.0(3)
C30 P1 C24 C29 -77.9(3)
C18 P1 C24 C29 172.9(3)
Pd1 P1 C24 C29 44.2(3)
C29 C24 C25 C26 1.4(5)
P1 C24 C25 C26 176.5(3)
C24 C25 C26 C27 -0.2(6)
C25 C26 C27 C28 -1.0(6)
C26 C27 C28 C29 1.1(6)
C27 C28 C29 C24 0.1(5)
C25 C24 C29 C28 -1.3(5)
P1 C24 C29 C28 -176.6(3)
C18 P1 C30 C31 82.5(3)
C24 P1 C30 C31 -26.4(3)
Pd1 P1 C30 C31 -147.5(2)
C18 P1 C30 C35 -91.2(3)
C24 P1 C30 C35 159.9(3)
Pd1 P1 C30 C35 38.7(3)
C35 C30 C31 C32 0.6(5)
P1 C30 C31 C32 -173.1(3)
C30 C31 C32 C33 0.3(6)
C31 C32 C33 C34 -0.6(6)
C32 C33 C34 C35 0.1(6)
C33 C34 C35 C30 0.8(5)
C31 C30 C35 C34 -1.1(5)
P1 C30 C35 C34 172.9(3)
C2 C1 N1 N2 179.0(3)
C2 C1 N1 Pd1 1.5(5)
O1 Pd1 N1 C1 -0.7(3)
O2 Pd1 N1 C1 178.9(3)
P1 Pd1 N1 C1 -114(4)
O1 Pd1 N1 N2 -178.3(2)
O2 Pd1 N1 N2 1.3(2)
P1 Pd1 N1 N2 69(4)
O2 C12 N2 N1 2.1(5)
C13 C12 N2 N1 -177.8(3)
C1 N1 N2 C12 -179.9(3)
Pd1 N1 N2 C12 -2.1(3)
C17 C16 N3 C15 0.2(6)
C14 C15 N3 C16 1.9(6)
C2 C3 O1 Pd1 0.7(5)
C4 C3 O1 Pd1 -179.1(2)
N1 Pd1 O1 C3 -0.4(3)
O2 Pd1 O1 C3 -3.8(10)
P1 Pd1 O1 C3 178.5(2)
N2 C12 O2 Pd1 -1.0(4)
C13 C12 O2 Pd1 178.9(2)
O1 Pd1 O2 C12 3.2(9)
N1 Pd1 O2 C12 -0.3(2)
P1 Pd1 O2 C12 -179.17(19)
